data_4105440
loop_
_publ_author_name
'Mohamed H. Alkordi'
'Jacilynn A. Brant'
'Lukasz Wojtas'
'Victor Ch. Kravtsov'
'Amy J. Cairns'
'Mohamed Eddaoudi'

_publ_contact_author_address 'Chemistry, Univ. of South Florida, Tampa, FL 33620. USA'
_publ_contact_author_email eddaoudi@cas.usf.edu
_publ_contact_author_name 'Dr.Mohamed Eddaoudi'
_publ_contact_author_phone 813-974-9622
_publ_section_title
;
 Zeolite-likeMetal-Organic Frameworks (ZMOFs) Based on the Directed
 Assembly of Finite Metal-Organic Cubes (MOCs)
;
_journal_name_full 'Journal of the American Chemical Society'
_journal_page_first 17753
_journal_page_last 17755
_journal_paper_doi 10.1021/ja905557z
_journal_volume 131
_journal_year 2009
_chemical_formula_sum 'C91.76 H60 Co12 N55.92 O57'
_chemical_formula_weight 3564.48
_chemical_name_systematic
;
 ?
;
_space_group_IT_number 202
_symmetry_cell_setting cubic
_symmetry_space_group_name_Hall '-F 2 2 3'
_symmetry_space_group_name_H-M 'F m -3'
_atom_sites_solution_hydrogens geom
_atom_sites_solution_primary direct
_atom_sites_solution_secondary difmap
_audit_creation_method SHELXL-97
_cell_angle_alpha 90.00
_cell_angle_beta 90.00
_cell_angle_gamma 90.00
_cell_formula_units_Z 4
_cell_length_a 25.928(3)
_cell_length_b 25.928(3)
_cell_length_c 25.928(3)
_cell_measurement_temperature 100(2)
_cell_volume 17430(3)
_computing_cell_refinement 'SAINT (Bruker, 2002)'
_computing_data_collection 'SMART (Bruker, 2002)'
_computing_data_reduction 'SAINT (Bruker, 2002)'
_computing_publication_material 'SHELXL-97 (Sheldrick, 1997)'
_computing_structure_refinement 'SHELXL-97 (Sheldrick, 1997)'
_computing_structure_solution 'SHELXS-97 (Sheldrick, 1990)'
_diffrn_ambient_temperature 100(2)
_diffrn_measured_fraction_theta_full 0.998
_diffrn_measured_fraction_theta_max 0.998
_diffrn_measurement_device_type 'BRUKER SMART APEX CCD'
_diffrn_measurement_method 'omega scans'
_diffrn_radiation_monochromator graphite
_diffrn_radiation_source 'fine-focus sealed tube'
_diffrn_radiation_type MoK\a
_diffrn_radiation_wavelength 0.71073
_diffrn_reflns_av_R_equivalents 0.1058
_diffrn_reflns_av_sigmaI/netI 0.0410
_diffrn_reflns_limit_h_max 27
_diffrn_reflns_limit_h_min -27
_diffrn_reflns_limit_k_max 26
_diffrn_reflns_limit_k_min -27
_diffrn_reflns_limit_l_max 23
_diffrn_reflns_limit_l_min -27
_diffrn_reflns_number 16713
_diffrn_reflns_theta_full 21.95
_diffrn_reflns_theta_max 21.95
_diffrn_reflns_theta_min 2.22
_exptl_absorpt_coefficient_mu 1.197
_exptl_absorpt_correction_T_max 0.8897
_exptl_absorpt_correction_T_min 0.8897
_exptl_absorpt_correction_type multi-scan
_exptl_absorpt_process_details 'SADABS; (Sheldrick, 2003)'
_exptl_crystal_colour colorless
_exptl_crystal_density_diffrn 1.358
_exptl_crystal_description polyhedra
_exptl_crystal_F_000 7127
_exptl_crystal_size_max 0.10
_exptl_crystal_size_mid 0.10
_exptl_crystal_size_min 0.10
_refine_diff_density_max 0.714
_refine_diff_density_min -0.814
_refine_diff_density_rms 0.100
_refine_ls_extinction_method none
_refine_ls_goodness_of_fit_ref 1.099
_refine_ls_hydrogen_treatment constr
_refine_ls_matrix_type full
_refine_ls_number_parameters 105
_refine_ls_number_reflns 974
_refine_ls_number_restraints 0
_refine_ls_restrained_S_all 1.099
_refine_ls_R_factor_all 0.0815
_refine_ls_R_factor_gt 0.0671
_refine_ls_shift/su_max 0.003
_refine_ls_shift/su_mean 0.000
_refine_ls_structure_factor_coef Fsqd
_refine_ls_weighting_details 'calc w=1/[\s^2^(Fo^2^)+(0.1122P)^2^+178.6899P] where P=(Fo^2^+2Fc^2^)/3'
_refine_ls_weighting_scheme calc
_refine_ls_wR_factor_gt 0.1849
_refine_ls_wR_factor_ref 0.1949
_reflns_number_gt 772
_reflns_number_total 974
_reflns_threshold_expression >2sigma(I)
_cod_data_source_file ja905557z_si_008.cif
_cod_data_source_block 7
_cod_original_cell_volume 17431(4)
_cod_original_sg_symbol_H-M 'F m -3 m'
_cod_database_code 4105440

loop_
_symmetry_equiv_pos_as_xyz
'x, y, z'
'-x, -y, z'
'-x, y, -z'
'x, -y, -z'
'z, x, y'
'z, -x, -y'
'-z, -x, y'
'-z, x, -y'
'y, z, x'
'-y, z, -x'
'y, -z, -x'
'-y, -z, x'
'x, y+1/2, z+1/2'
'-x, -y+1/2, z+1/2'
'-x, y+1/2, -z+1/2'
'x, -y+1/2, -z+1/2'
'z, x+1/2, y+1/2'
'z, -x+1/2, -y+1/2'
'-z, -x+1/2, y+1/2'
'-z, x+1/2, -y+1/2'
'y, z+1/2, x+1/2'
'-y, z+1/2, -x+1/2'
'y, -z+1/2, -x+1/2'
'-y, -z+1/2, x+1/2'
'x+1/2, y, z+1/2'
'-x+1/2, -y, z+1/2'
'-x+1/2, y, -z+1/2'
'x+1/2, -y, -z+1/2'
'z+1/2, x, y+1/2'
'z+1/2, -x, -y+1/2'
'-z+1/2, -x, y+1/2'
'-z+1/2, x, -y+1/2'
'y+1/2, z, x+1/2'
'-y+1/2, z, -x+1/2'
'y+1/2, -z, -x+1/2'
'-y+1/2, -z, x+1/2'
'x+1/2, y+1/2, z'
'-x+1/2, -y+1/2, z'
'-x+1/2, y+1/2, -z'
'x+1/2, -y+1/2, -z'
'z+1/2, x+1/2, y'
'z+1/2, -x+1/2, -y'
'-z+1/2, -x+1/2, y'
'-z+1/2, x+1/2, -y'
'y+1/2, z+1/2, x'
'-y+1/2, z+1/2, -x'
'y+1/2, -z+1/2, -x'
'-y+1/2, -z+1/2, x'
'-x, -y, -z'
'x, y, -z'
'x, -y, z'
'-x, y, z'
'-z, -x, -y'
'-z, x, y'
'z, x, -y'
'z, -x, y'
'-y, -z, -x'
'y, -z, x'
'-y, z, x'
'y, z, -x'
'-x, -y+1/2, -z+1/2'
'x, y+1/2, -z+1/2'
'x, -y+1/2, z+1/2'
'-x, y+1/2, z+1/2'
'-z, -x+1/2, -y+1/2'
'-z, x+1/2, y+1/2'
'z, x+1/2, -y+1/2'
'z, -x+1/2, y+1/2'
'-y, -z+1/2, -x+1/2'
'y, -z+1/2, x+1/2'
'-y, z+1/2, x+1/2'
'y, z+1/2, -x+1/2'
'-x+1/2, -y, -z+1/2'
'x+1/2, y, -z+1/2'
'x+1/2, -y, z+1/2'
'-x+1/2, y, z+1/2'
'-z+1/2, -x, -y+1/2'
'-z+1/2, x, y+1/2'
'z+1/2, x, -y+1/2'
'z+1/2, -x, y+1/2'
'-y+1/2, -z, -x+1/2'
'y+1/2, -z, x+1/2'
'-y+1/2, z, x+1/2'
'y+1/2, z, -x+1/2'
'-x+1/2, -y+1/2, -z'
'x+1/2, y+1/2, -z'
'x+1/2, -y+1/2, z'
'-x+1/2, y+1/2, z'
'-z+1/2, -x+1/2, -y'
'-z+1/2, x+1/2, y'
'z+1/2, x+1/2, -y'
'z+1/2, -x+1/2, y'
'-y+1/2, -z+1/2, -x'
'y+1/2, -z+1/2, x'
'-y+1/2, z+1/2, x'
'y+1/2, z+1/2, -x'

loop_
_atom_site_label
_atom_site_type_symbol
_atom_site_fract_x
_atom_site_fract_y
_atom_site_fract_z
_atom_site_U_iso_or_equiv
_atom_site_adp_type
_atom_site_occupancy
_atom_site_symmetry_multiplicity
_atom_site_calc_flag
_atom_site_refinement_flags
_atom_site_disorder_assembly
_atom_site_disorder_group
Co1 Co 0.12287(3) 0.12287(3) 0.37713(3) 0.0399(7) Uani 1 3 d S . .
Co2 Co 0.0000 0.2500 0.2500 0.0319(8) Uani 0.6667 4 d SP . .
C1 C 0.0000 0.1215(4) 0.4009(4) 0.043(2) Uani 1 2 d S . .
H1 H 0.0000 0.1083 0.4351 0.052 Uiso 1 2 calc SR . .
C2 C 0.0272(2) 0.1515(2) 0.3292(3) 0.0432(17) Uani 1 1 d . . .
C3 C 0.0664(3) 0.1649(3) 0.2913(3) 0.0492(19) Uani 1 1 d . . .
O1 O 0.11115(17) 0.14889(18) 0.29957(18) 0.0508(13) Uani 1 1 d . . .
O2 O 0.05564(19) 0.1932(2) 0.2531(2) 0.0740(19) Uani 1 1 d . . .
N1 N -0.0436(2) 0.1315(2) 0.37504(19) 0.0399(14) Uani 1 1 d . . .
C6 C 0.1844(3) 0.3156(3) 0.3156(3) 0.054(3) Uani 1 3 d S . .
N2 N 0.1467(2) 0.2809(2) 0.3124(2) 0.0572(17) Uani 1 1 d . . .
H2A H 0.1240 0.2828 0.2873 0.069 Uiso 1 1 calc R . .
H2B H 0.1446 0.2560 0.3354 0.069 Uiso 1 1 calc R . .
O11 O 0.0000 0.2645(4) 0.3295(4) 0.053(3) Uani 0.67 2 d SP . .
C11 C -0.0212(19) 0.277(2) 0.358(2) 0.070(14) Uiso 0.20 1 d P . 1
N11 N -0.0364(18) 0.2879(19) 0.4073(18) 0.097(10) Uiso 0.20 1 d P . 1
C12 C -0.034(2) 0.255(2) 0.435(2) 0.091(15) Uiso 0.20 1 d P . 1
C13 C -0.067(3) 0.332(3) 0.424(3) 0.15(3) Uiso 0.20 1 d P A 1
C14 C 0.0000 0.299(4) 0.347(4) 0.13(3) Uiso 0.26 2 d SP . 2
N12 N 0.0000 0.305(2) 0.401(2) 0.097(10) Uiso 0.26 2 d SP . 2
C15 C 0.0000 0.257(2) 0.423(2) 0.090(17) Uiso 0.26 2 d SP . 2
C16 C 0.0000 0.364(3) 0.417(3) 0.120 Uiso 0.26 2 d SP . 2
O13 O 0.0000 0.041(4) 0.5000 0.21(8) Uiso 0.16 4 d SP . .

loop_
_atom_site_aniso_label
_atom_site_aniso_U_11
_atom_site_aniso_U_22
_atom_site_aniso_U_33
_atom_site_aniso_U_23
_atom_site_aniso_U_13
_atom_site_aniso_U_12
Co1 0.0399(7) 0.0399(7) 0.0399(7) -0.0028(4) -0.0028(4) 0.0028(4)
Co2 0.0254(14) 0.0327(15) 0.0374(15) 0.0122(11) 0.000 0.000
C1 0.048(6) 0.049(6) 0.033(5) -0.005(4) 0.000 0.000
C2 0.038(3) 0.040(4) 0.051(4) 0.004(3) 0.003(3) 0.005(3)
C3 0.048(5) 0.043(4) 0.057(5) 0.009(4) 0.004(4) -0.001(4)
O1 0.038(3) 0.063(3) 0.051(3) 0.000(2) 0.001(2) 0.006(2)
O2 0.049(3) 0.090(4) 0.084(4) 0.045(3) 0.018(3) 0.019(3)
N1 0.039(3) 0.040(3) 0.040(3) 0.001(3) -0.002(3) 0.002(3)
C6 0.054(3) 0.054(3) 0.054(3) 0.002(4) -0.002(4) -0.002(4)
N2 0.057(4) 0.058(4) 0.057(4) 0.018(3) -0.015(3) -0.019(3)
O11 0.084(8) 0.041(7) 0.034(6) 0.002(5) 0.000 0.000

loop_
_atom_type_symbol
_atom_type_description
_atom_type_scat_dispersion_real
_atom_type_scat_dispersion_imag
_atom_type_scat_source
C C 0.0033 0.0016 'International Tables Vol C Tables 4.2.6.8 and 6.1.1.4'
H H 0.0000 0.0000 'International Tables Vol C Tables 4.2.6.8 and 6.1.1.4'
N N 0.0061 0.0033 'International Tables Vol C Tables 4.2.6.8 and 6.1.1.4'
O O 0.0106 0.0060 'International Tables Vol C Tables 4.2.6.8 and 6.1.1.4'
Co Co 0.3494 0.9721 'International Tables Vol C Tables 4.2.6.8 and 6.1.1.4'

loop_
_geom_angle_atom_site_label_1
_geom_angle_atom_site_label_2
_geom_angle_atom_site_label_3
_geom_angle
_geom_angle_site_symmetry_1
_geom_angle_site_symmetry_3
N1 Co1 N1 97.5(2) 52 70
N1 Co1 N1 97.5(2) 52 77
N1 Co1 N1 97.5(2) 70 77
N1 Co1 O1 102.42(19) 52 23
N1 Co1 O1 78.49(19) 70 23
N1 Co1 O1 160.01(19) 77 23
N1 Co1 O1 78.49(19) 52 .
N1 Co1 O1 160.01(19) 70 .
N1 Co1 O1 102.42(19) 77 .
O1 Co1 O1 83.24(19) 23 .
N1 Co1 O1 160.01(19) 52 32
N1 Co1 O1 102.42(19) 70 32
N1 Co1 O1 78.49(19) 77 32
O1 Co1 O1 83.24(19) 23 32
O1 Co1 O1 83.24(19) . 32
O2 Co2 O2 88.7(3) 61 16
O2 Co2 O2 91.3(3) 61 52
O2 Co2 O2 180.0(2) 16 52
O2 Co2 O2 180.000(1) 61 .
O2 Co2 O2 91.3(3) 16 .
O2 Co2 O2 88.7(3) 52 .
O2 Co2 O11 84.8(3) 61 .
O2 Co2 O11 84.8(3) 16 .
O2 Co2 O11 95.2(3) 52 .
O2 Co2 O11 95.2(3) . .
O2 Co2 O11 95.2(3) 61 61
O2 Co2 O11 95.2(3) 16 61
O2 Co2 O11 84.8(3) 52 61
O2 Co2 O11 84.8(3) . 61
O11 Co2 O11 180.000(1) . 61
N1 C1 N1 115.1(8) . 52
N1 C1 H1 122.4 . .
N1 C1 H1 122.4 52 .
N1 C2 C2 108.2(3) 52 52
N1 C2 C3 117.3(6) 52 .
C2 C2 C3 134.4(4) 52 .
O1 C3 O2 122.1(6) . .
O1 C3 C2 117.0(6) . .
O2 C3 C2 120.9(6) . .
C3 O1 Co1 113.4(4) . .
C3 O2 Co2 126.7(5) . .
C1 N1 C2 104.2(6) . 52
C1 N1 Co1 143.6(5) . 52
C2 N1 Co1 112.0(4) 52 52
N2 C6 N2 119.999(7) 43 .
N2 C6 N2 119.998(7) 43 34
N2 C6 N2 119.999(6) . 34
C6 N2 H2A 120.0 . .
C6 N2 H2B 120.0 . .
H2A N2 H2B 120.0 . .
C11 O11 C11 69(6) 52 .
C11 O11 C14 50(4) 52 .
C11 O11 C14 50(4) . .
C11 O11 Co2 143(3) 52 .
C11 O11 Co2 143(3) . .
C14 O11 Co2 127(6) . .
O11 C11 C11 55(3) . 52
O11 C11 N11 160(5) . .
C11 C11 N11 107(3) 52 .
C12 N11 C11 115(5) . .
C12 N11 C13 116(6) . .
C11 N11 C13 127(5) . .
C12 N11 N11 87(4) . 52
C11 N11 N11 73(3) . 52
C13 N11 N11 123(4) . 52
N11 C12 C12 93(4) . 52
O11 C14 N12 124(8) . .
C15 N12 C14 107(6) . .
C15 N12 C16 141(5) . .
C14 N12 C16 112(6) . .
O13 O13 O13 60.000(1) 69 77
O13 O13 O13 60.000(3) 69 29_455
O13 O13 O13 90.000(14) 77 29_455
O13 O13 O13 90.000(8) 69 21_545
O13 O13 O13 60.000(1) 77 21_545
O13 O13 O13 60.000(1) 29_455 21_545

loop_
_geom_bond_atom_site_label_1
_geom_bond_atom_site_label_2
_geom_bond_distance
_geom_bond_site_symmetry_2
Co1 N1 2.068(5) 52
Co1 N1 2.068(5) 70
Co1 N1 2.068(5) 77
Co1 O1 2.143(5) 23
Co1 O1 2.143(5) .
Co1 O1 2.143(5) 32
Co2 O2 2.063(5) 61
Co2 O2 2.063(5) 16
Co2 O2 2.063(5) 52
Co2 O2 2.063(5) .
Co2 O11 2.094(11) .
Co2 O11 2.094(11) 61
C1 N1 1.340(7) .
C1 N1 1.340(7) 52
C1 H1 0.9500 .
C2 N1 1.366(8) 52
C2 C2 1.408(13) 52
C2 C3 1.456(9) .
C3 O1 1.251(8) .
C3 O2 1.265(8) .
N1 C2 1.366(8) 52
N1 Co1 2.068(5) 52
C6 N2 1.331(6) 43
C6 N2 1.331(6) .
C6 N2 1.331(6) 34
N2 H2A 0.8800 .
N2 H2B 0.8800 .
O11 C11 0.97(5) 52
O11 C11 0.97(5) .
O11 C14 0.99(10) .
C11 C11 1.10(10) 52
C11 N11 1.37(6) .
N11 C12 1.13(6) .
N11 C13 1.46(9) .
N11 N11 1.89(9) 52
C14 N12 1.43(10) .
N12 C15 1.37(8) .
N12 C16 1.57(8) .
O13 O13 1.49(16) 69
O13 O13 1.49(16) 77
O13 O13 1.49(16) 29_455
O13 O13 1.49(16) 21_545

loop_
_geom_torsion_atom_site_label_1
_geom_torsion_atom_site_label_2
_geom_torsion_atom_site_label_3
_geom_torsion_atom_site_label_4
_geom_torsion
_geom_torsion_site_symmetry_1
_geom_torsion_site_symmetry_4
N1 C2 C3 O1 12.4(10) 52 .
C2 C2 C3 O1 -163.3(4) 52 .
N1 C2 C3 O2 -165.0(7) 52 .
C2 C2 C3 O2 19.3(10) 52 .
O2 C3 O1 Co1 162.0(6) . .
C2 C3 O1 Co1 -15.5(8) . .
N1 Co1 O1 C3 11.0(5) 52 .
N1 Co1 O1 C3 -69.2(8) 70 .
N1 Co1 O1 C3 106.3(5) 77 .
O1 Co1 O1 C3 -93.2(5) 23 .
O1 Co1 O1 C3 -177.1(5) 32 .
O1 C3 O2 Co2 -147.8(6) . .
C2 C3 O2 Co2 29.5(10) . .
O2 Co2 O2 C3 -163(26) 61 .
O2 Co2 O2 C3 110.1(7) 16 .
O2 Co2 O2 C3 -69.9(7) 52 .
O11 Co2 O2 C3 25.2(7) . .
O11 Co2 O2 C3 -154.8(7) 61 .
N1 C1 N1 C2 -2.4(10) 52 52
N1 C1 N1 Co1 171.1(2) 52 52
O2 Co2 O11 C11 -116(5) 61 52
O2 Co2 O11 C11 -27(5) 16 52
O2 Co2 O11 C11 153(5) 52 52
O2 Co2 O11 C11 64(5) . 52
O11 Co2 O11 C11 63(72) 61 52
O2 Co2 O11 C11 27(5) 61 .
O2 Co2 O11 C11 116(5) 16 .
O2 Co2 O11 C11 -64(5) 52 .
O2 Co2 O11 C11 -153(5) . .
O11 Co2 O11 C11 -154(71) 61 .
O2 Co2 O11 C14 -44.59(16) 61 .
O2 Co2 O11 C14 44.59(15) 16 .
O2 Co2 O11 C14 -135.41(15) 52 .
O2 Co2 O11 C14 135.41(16) . .
O11 Co2 O11 C14 134(98) 61 .
C14 O11 C11 C11 -55(6) . 52
Co2 O11 C11 C11 -157(7) . 52
C11 O11 C11 N11 -32(17) 52 .
C14 O11 C11 N11 -87(18) . .
Co2 O11 C11 N11 171(12) . .
O11 C11 N11 C12 -51(18) . .
C11 C11 N11 C12 -78(5) 52 .
O11 C11 N11 C13 146(14) . .
C11 C11 N11 C13 119(6) 52 .
O11 C11 N11 N11 27(15) . 52
C11 C11 N11 N11 0.000(7) 52 52
C11 N11 C12 C12 70(4) . 52
C13 N11 C12 C12 -126(5) . 52
N11 N11 C12 C12 0.000(8) 52 52
C11 O11 C14 N12 -47(5) 52 .
C11 O11 C14 N12 47(5) . .
Co2 O11 C14 N12 180.000(9) . .
O11 C14 N12 C15 0.00(2) . .
O11 C14 N12 C16 180.00(2) . .
